data_4344137
loop_
_publ_author_name
'Porter, Y.'
'Halasyamani, P.S.'

_publ_section_title
;
 Syntheses, structures and characterization of new lead(II) -
 tellurium(IV) - oxide halides : Pb3 Te2 O6 X2 and Pb3 Te O4 X2 (X = Cl or
 Br)
;
_journal_name_full 'Inorganic Chemistry'
_journal_page_first 205
_journal_page_last 209
_journal_volume 42
_journal_year 2003
_chemical_formula_sum 'Cl2 O4 Pb3 Te'
_chemical_name_systematic 'Pb3 Te O4 Cl2'
_space_group_IT_number 63
_symmetry_space_group_name_Hall '-B 2b 2'
_symmetry_space_group_name_H-M 'B m m b'
_cell_angle_alpha 90
_cell_angle_beta 90
_cell_angle_gamma 90
_cell_formula_units_Z 2
_cell_length_a 5.576
_cell_length_b 5.559
_cell_length_c 12.4929
_cell_volume 387.242
_citation_journal_id_ASTM INOCAJ
_cod_data_source_file Porter_INOCAJ_2003_624.cif
_cod_data_source_block Cl2O4Pb3Te1
_cod_original_cell_volume 387.2422
_cod_original_sg_symbol_Hall '-C 2c 2 (-x,z,y)'
_cod_original_formula_sum 'Cl2 O4 Pb3 Te1'
_cod_database_code 4344137

loop_
_symmetry_equiv_pos_as_xyz
x,y,z
-x,y+1/2,-z
x,-y,-z
-x,-y+1/2,z
-x,-y,-z
x,-y-1/2,z
-x,y,z
x,y-1/2,-z
x+1/2,y,z+1/2
-x+1/2,y+1/2,-z+1/2
x+1/2,-y,-z+1/2
-x+1/2,-y+1/2,z+1/2
-x+1/2,-y,-z+1/2
x+1/2,-y-1/2,z+1/2
-x+1/2,y,z+1/2
x+1/2,y-1/2,-z+1/2

loop_
_atom_site_label
_atom_site_type_symbol
_atom_site_fract_x
_atom_site_fract_y
_atom_site_fract_z
_atom_site_occupancy
_atom_site_U_iso_or_equiv
Te1 Te+4 0 0.25 0.09796 0.5 0.0
Pb1 Pb+2 0 0.25 0.39063 1 0.0
O1 O-2 0.767 0 0 1 0.0
Pb2 Pb+2 0 0.25 0.09796 0.5 0.0
Cl1 Cl-1 0 0.25 0.7475 1 0.0
